data_4086419
loop_
_publ_author_name
'Sues, Peter E.'
'John, Jeremy M.'
'Schrock, Richard R.'
'M\"uller, Peter'

_publ_section_title
;
 Molybdenum and Tungsten Alkylidene and Metallacyclobutane Complexes That
 Contain a Dianionic Biphenolate Pincer Ligand
;
_journal_issue 5
_journal_name_full Organometallics
_journal_page_first 758
_journal_paper_doi 10.1021/acs.organomet.5b00976
_journal_volume 35
_journal_year 2016
_chemical_formula_sum 'C51.5 H61 F5 Mo N2 O2'
_chemical_formula_weight 930.96
_space_group_crystal_system monoclinic
_space_group_IT_number 15
_space_group_name_Hall '-C 2yc'
_space_group_name_H-M_alt 'C 1 2/c 1'
_symmetry_space_group_name_Hall '-C 2yc'
_symmetry_space_group_name_H-M 'C 1 2/c 1'
_atom_sites_solution_hydrogens mixed
_atom_sites_solution_primary direct
_atom_sites_solution_secondary difmap
_audit_creation_method SHELXL-2014/6
_cell_angle_alpha 90
_cell_angle_beta 114.468(5)
_cell_angle_gamma 90
_cell_formula_units_Z 8
_cell_length_a 34.326(11)
_cell_length_b 16.556(6)
_cell_length_c 17.670(6)
_cell_measurement_reflns_used 9191
_cell_measurement_temperature 100(2)
_cell_measurement_theta_max 28.55
_cell_measurement_theta_min 2.21
_cell_volume 9140(5)
_computing_cell_refinement 'SAINT 7.46A (Bruker-AXS, 2015)'
_computing_data_collection 'APEX2 v2011.4.0 (Bruker-AXS, 2015)'
_computing_data_reduction 'SAINT 7.46A (Bruker-AXS, 2015)'
_computing_molecular_graphics 'Bruker SHELXTL'
_computing_publication_material 'Bruker SHELXTL'
_computing_structure_refinement 'SHELXL-2014/6 (Sheldrick, 2014)'
_computing_structure_solution 'SHELXS-2015 (Sheldrick, 2015)'
_diffrn_ambient_temperature 100(2)
_diffrn_detector_area_resol_mean 8.3
_diffrn_measured_fraction_theta_full 1.000
_diffrn_measured_fraction_theta_max 0.999
_diffrn_measurement_device_type 'Bruker Smart APEX2 CCD'
_diffrn_measurement_method '\f and \w scans'
_diffrn_radiation_type MoK\a
_diffrn_radiation_wavelength 0.71073
_diffrn_reflns_av_R_equivalents 0.0645
_diffrn_reflns_av_unetI/netI 0.0348
_diffrn_reflns_Laue_measured_fraction_full 1.000
_diffrn_reflns_Laue_measured_fraction_max 0.999
_diffrn_reflns_limit_h_max 47
_diffrn_reflns_limit_h_min -47
_diffrn_reflns_limit_k_max 22
_diffrn_reflns_limit_k_min -22
_diffrn_reflns_limit_l_max 24
_diffrn_reflns_limit_l_min -22
_diffrn_reflns_number 148096
_diffrn_reflns_point_group_measured_fraction_full 1.000
_diffrn_reflns_point_group_measured_fraction_max 0.999
_diffrn_reflns_theta_full 25.242
_diffrn_reflns_theta_max 29.574
_diffrn_reflns_theta_min 1.304
_diffrn_source 'I\mS micro-focus sealed tube, multilayer optics'
_exptl_absorpt_coefficient_mu 0.349
_exptl_absorpt_correction_T_max 0.7461
_exptl_absorpt_correction_T_min 0.6478
_exptl_absorpt_correction_type multi-scan
_exptl_absorpt_process_details 'SADABS (Sheldrick, 2009)'
_exptl_crystal_colour yellow
_exptl_crystal_density_diffrn 1.353
_exptl_crystal_density_method 'not measured'
_exptl_crystal_description plate
_exptl_crystal_F_000 3896
_exptl_crystal_size_max 0.260
_exptl_crystal_size_mid 0.250
_exptl_crystal_size_min 0.015
_refine_diff_density_max 1.179
_refine_diff_density_min -0.854
_refine_diff_density_rms 0.078
_refine_ls_extinction_method none
_refine_ls_goodness_of_fit_ref 1.044
_refine_ls_hydrogen_treatment mixed
_refine_ls_matrix_type full
_refine_ls_number_parameters 573
_refine_ls_number_reflns 12817
_refine_ls_number_restraints 1
_refine_ls_restrained_S_all 1.044
_refine_ls_R_factor_all 0.0556
_refine_ls_R_factor_gt 0.0396
_refine_ls_shift/su_max 0.002
_refine_ls_shift/su_mean 0.000
_refine_ls_structure_factor_coef Fsqd
_refine_ls_weighting_details 'w=1/[\s^2^(Fo^2^)+(0.0514P)^2^+13.1421P] where P=(Fo^2^+2Fc^2^)/3'
_refine_ls_weighting_scheme calc
_refine_ls_wR_factor_gt 0.0973
_refine_ls_wR_factor_ref 0.1069
_reflns_Friedel_coverage 0.000
_reflns_number_gt 10023
_reflns_number_total 12817
_reflns_threshold_expression 'I > 2\s(I)'
_cod_data_source_file om5b00976_si_002.cif
_cod_data_source_block x15136
_cod_depositor_comments 'Adding full bibliography for 4086418--4086419.cif.'
_cod_original_formula_sum 'C51.50 H61 F5 Mo N2 O2'
_cod_database_code 4086419
_shelx_space_group_comment
; 
The symmetry employed for this shelxl refinement is uniquely defined 
by the following loop, which should always be used as a source of 
symmetry information in preference to the above space-group names. 
They are only intended as comments. 
;
_shelx_estimated_absorpt_t_min 0.915
_shelx_estimated_absorpt_t_max 0.995
_shelxl_version_number 2014/6

loop_
_space_group_symop_operation_xyz
'x, y, z'
'-x, y, -z+1/2'
'x+1/2, y+1/2, z'
'-x+1/2, y+1/2, -z+1/2'
'-x, -y, -z'
'x, -y, z-1/2'
'-x+1/2, -y+1/2, -z'
'x+1/2, -y+1/2, z-1/2'

loop_
_atom_site_label
_atom_site_type_symbol
_atom_site_fract_x
_atom_site_fract_y
_atom_site_fract_z
_atom_site_U_iso_or_equiv
_atom_site_adp_type
_atom_site_occupancy
_atom_site_site_symmetry_order
_atom_site_calc_flag
_atom_site_refinement_flags_posn
_atom_site_refinement_flags_adp
_atom_site_refinement_flags_occupancy
Mo01 Mo 0.35644(2) 0.64613(2) 0.50807(2) 0.01732(5) Uani 1 1 d . . .
C1 C 0.36839(6) 0.62638(12) 0.61907(13) 0.0214(4) Uani 1 1 d D . .
H1 H 0.3402(6) 0.6365(14) 0.6144(16) 0.026 Uiso 1 1 d D U .
C2 C 0.39932(6) 0.60442(12) 0.70573(12) 0.0216(4) Uani 1 1 d . . .
C3 C 0.44219(7) 0.57775(15) 0.70611(14) 0.0305(5) Uani 1 1 d . . .
H3A H 0.4375 0.5318 0.6684 0.046 Uiso 1 1 calc R U .
H3B H 0.4617 0.5618 0.7626 0.046 Uiso 1 1 calc R U .
H3C H 0.4547 0.6226 0.6876 0.046 Uiso 1 1 calc R U .
C4 C 0.37982(8) 0.53475(14) 0.73530(14) 0.0309(5) Uani 1 1 d . . .
H4A H 0.3526 0.5521 0.7356 0.046 Uiso 1 1 calc R U .
H4B H 0.3996 0.5188 0.7916 0.046 Uiso 1 1 calc R U .
H4C H 0.3748 0.4887 0.6976 0.046 Uiso 1 1 calc R U .
C5 C 0.40618(6) 0.68027(12) 0.75954(12) 0.0213(4) Uani 1 1 d . . .
C6 C 0.41510(7) 0.75343(13) 0.73164(13) 0.0257(4) Uani 1 1 d . . .
H6 H 0.4167 0.7557 0.6793 0.031 Uiso 1 1 calc R U .
C7 C 0.42174(7) 0.82327(14) 0.77860(14) 0.0299(5) Uani 1 1 d . . .
H7 H 0.4281 0.8725 0.7585 0.036 Uiso 1 1 calc R U .
C8 C 0.41919(8) 0.82166(15) 0.85401(15) 0.0333(5) Uani 1 1 d . . .
H8 H 0.4234 0.8696 0.8860 0.040 Uiso 1 1 calc R U .
C9 C 0.41036(9) 0.74942(16) 0.88277(16) 0.0385(6) Uani 1 1 d . . .
H9 H 0.4087 0.7476 0.9351 0.046 Uiso 1 1 calc R U .
C10 C 0.40385(7) 0.67939(14) 0.83575(14) 0.0298(5) Uani 1 1 d . . .
H10 H 0.3977 0.6302 0.8563 0.036 Uiso 1 1 calc R U .
N1 N 0.40300(5) 0.62756(10) 0.49423(11) 0.0226(3) Uani 1 1 d . . .
C11 C 0.43032(6) 0.62419(12) 0.45562(13) 0.0227(4) Uani 1 1 d . . .
C12 C 0.47318(6) 0.60285(13) 0.49795(13) 0.0256(4) Uani 1 1 d . . .
F1 F 0.48835(4) 0.58485(9) 0.57870(8) 0.0347(3) Uani 1 1 d . . .
C13 C 0.50043(6) 0.59937(14) 0.45889(14) 0.0277(4) Uani 1 1 d . . .
F2 F 0.54101(4) 0.57693(10) 0.50143(9) 0.0375(3) Uani 1 1 d . . .
C14 C 0.48574(7) 0.61754(14) 0.37575(14) 0.0284(4) Uani 1 1 d . . .
F3 F 0.51227(4) 0.61406(10) 0.33813(9) 0.0380(3) Uani 1 1 d . . .
C15 C 0.44368(7) 0.63983(13) 0.33184(13) 0.0265(4) Uani 1 1 d . . .
F4 F 0.42909(4) 0.65691(9) 0.25101(8) 0.0347(3) Uani 1 1 d . . .
C16 C 0.41639(6) 0.64234(12) 0.37136(14) 0.0238(4) Uani 1 1 d . . .
F5 F 0.37551(4) 0.66214(8) 0.32734(8) 0.0317(3) Uani 1 1 d . . .
N2 N 0.28980(5) 0.68441(9) 0.43829(10) 0.0170(3) Uani 1 1 d . . .
C21 C 0.25784(6) 0.64218(11) 0.44672(12) 0.0174(3) Uani 1 1 d . . .
C22 C 0.21570(6) 0.66686(12) 0.40440(13) 0.0205(4) Uani 1 1 d . . .
H22 H 0.1935 0.6396 0.4128 0.025 Uiso 1 1 calc R U .
C23 C 0.20623(6) 0.73122(12) 0.35001(13) 0.0217(4) Uani 1 1 d . . .
H23 H 0.1774 0.7476 0.3197 0.026 Uiso 1 1 calc R U .
C24 C 0.23912(6) 0.77180(12) 0.33995(12) 0.0201(4) Uani 1 1 d . . .
H24 H 0.2328 0.8154 0.3018 0.024 Uiso 1 1 calc R U .
C25 C 0.28122(6) 0.74847(11) 0.38585(12) 0.0175(3) Uani 1 1 d . . .
O1 O 0.32568(4) 0.54386(8) 0.45506(8) 0.0188(3) Uani 1 1 d . . .
C31 C 0.29960(6) 0.51511(11) 0.48807(12) 0.0179(3) Uani 1 1 d . . .
C32 C 0.26819(6) 0.56616(11) 0.49455(12) 0.0182(3) Uani 1 1 d . . .
C33 C 0.24532(6) 0.54061(11) 0.54007(12) 0.0193(4) Uani 1 1 d . . .
H33 H 0.2245 0.5755 0.5450 0.023 Uiso 1 1 calc R U .
C34 C 0.25252(6) 0.46544(12) 0.57798(12) 0.0194(4) Uani 1 1 d . . .
C35 C 0.28064(6) 0.41370(12) 0.56258(12) 0.0204(4) Uani 1 1 d . . .
H35 H 0.2843 0.3606 0.5849 0.024 Uiso 1 1 calc R U .
C36 C 0.30359(6) 0.43497(11) 0.51670(12) 0.0192(4) Uani 1 1 d . . .
C37 C 0.23139(6) 0.44109(12) 0.63563(13) 0.0223(4) Uani 1 1 d . . .
C38 C 0.25066(7) 0.49239(14) 0.71468(14) 0.0297(5) Uani 1 1 d . . .
H38A H 0.2817 0.4843 0.7412 0.044 Uiso 1 1 calc R U .
H38B H 0.2381 0.4762 0.7532 0.044 Uiso 1 1 calc R U .
H38C H 0.2445 0.5495 0.7003 0.044 Uiso 1 1 calc R U .
C39 C 0.18322(7) 0.45521(15) 0.59285(15) 0.0315(5) Uani 1 1 d . . .
H39A H 0.1699 0.4380 0.6297 0.047 Uiso 1 1 calc R U .
H39B H 0.1712 0.4240 0.5411 0.047 Uiso 1 1 calc R U .
H39C H 0.1776 0.5128 0.5802 0.047 Uiso 1 1 calc R U .
C40 C 0.23914(9) 0.35266(13) 0.66188(17) 0.0342(5) Uani 1 1 d . . .
H40A H 0.2699 0.3435 0.6936 0.051 Uiso 1 1 calc R U .
H40B H 0.2286 0.3182 0.6123 0.051 Uiso 1 1 calc R U .
H40C H 0.2240 0.3395 0.6966 0.051 Uiso 1 1 calc R U .
C41 C 0.33201(6) 0.37463(12) 0.49741(13) 0.0210(4) Uani 1 1 d . . .
C42 C 0.31744(7) 0.36893(13) 0.40302(14) 0.0260(4) Uani 1 1 d . . .
H42A H 0.2874 0.3523 0.3770 0.039 Uiso 1 1 calc R U .
H42B H 0.3350 0.3290 0.3905 0.039 Uiso 1 1 calc R U .
H42C H 0.3206 0.4218 0.3812 0.039 Uiso 1 1 calc R U .
C43 C 0.37938(6) 0.39996(14) 0.53875(14) 0.0277(4) Uani 1 1 d . . .
H43A H 0.3969 0.3595 0.5267 0.042 Uiso 1 1 calc R U .
H43B H 0.3885 0.4040 0.5990 0.042 Uiso 1 1 calc R U .
H43C H 0.3829 0.4525 0.5168 0.042 Uiso 1 1 calc R U .
C44 C 0.32873(8) 0.29015(13) 0.52948(16) 0.0311(5) Uani 1 1 d . . .
H44A H 0.2986 0.2737 0.5072 0.047 Uiso 1 1 calc R U .
H44B H 0.3406 0.2909 0.5904 0.047 Uiso 1 1 calc R U .
H44C H 0.3449 0.2518 0.5114 0.047 Uiso 1 1 calc R U .
O2 O 0.36131(4) 0.76750(8) 0.52165(8) 0.0193(3) Uani 1 1 d . . .
C51 C 0.35554(6) 0.80392(11) 0.44963(12) 0.0187(4) Uani 1 1 d . . .
C52 C 0.31726(6) 0.79184(11) 0.37886(12) 0.0182(4) Uani 1 1 d . . .
C53 C 0.31255(6) 0.82368(12) 0.30196(12) 0.0191(4) Uani 1 1 d . . .
H53 H 0.2866 0.8149 0.2543 0.023 Uiso 1 1 calc R U .
C54 C 0.34489(6) 0.86754(11) 0.29411(12) 0.0198(4) Uani 1 1 d . . .
C55 C 0.38123(6) 0.88379(12) 0.36731(13) 0.0214(4) Uani 1 1 d . . .
H55 H 0.4029 0.9169 0.3632 0.026 Uiso 1 1 calc R U .
C56 C 0.38774(6) 0.85514(11) 0.44480(12) 0.0194(4) Uani 1 1 d . . .
C57 C 0.34376(6) 0.89753(13) 0.21169(12) 0.0225(4) Uani 1 1 d . . .
C58 C 0.38068(7) 0.85792(15) 0.19780(14) 0.0288(5) Uani 1 1 d . . .
H58A H 0.4080 0.8745 0.2421 0.043 Uiso 1 1 calc R U .
H58B H 0.3796 0.8749 0.1439 0.043 Uiso 1 1 calc R U .
H58C H 0.3780 0.7990 0.1985 0.043 Uiso 1 1 calc R U .
C59 C 0.30177(7) 0.87677(15) 0.13838(14) 0.0290(5) Uani 1 1 d . . .
H59A H 0.2976 0.8181 0.1356 0.044 Uiso 1 1 calc R U .
H59B H 0.3028 0.8958 0.0867 0.044 Uiso 1 1 calc R U .
H59C H 0.2780 0.9030 0.1457 0.044 Uiso 1 1 calc R U .
C60 C 0.34947(8) 0.98955(14) 0.21320(16) 0.0337(5) Uani 1 1 d . . .
H60A H 0.3251 1.0158 0.2183 0.051 Uiso 1 1 calc R U .
H60B H 0.3510 1.0071 0.1616 0.051 Uiso 1 1 calc R U .
H60C H 0.3759 1.0046 0.2607 0.051 Uiso 1 1 calc R U .
C61 C 0.42727(6) 0.87958(13) 0.52273(13) 0.0234(4) Uani 1 1 d . . .
C62 C 0.41253(7) 0.91927(13) 0.58495(13) 0.0265(4) Uani 1 1 d . . .
H62A H 0.3970 0.9692 0.5609 0.040 Uiso 1 1 calc R U .
H62B H 0.4375 0.9319 0.6364 0.040 Uiso 1 1 calc R U .
H62C H 0.3937 0.8821 0.5972 0.040 Uiso 1 1 calc R U .
C63 C 0.45562(6) 0.80627(14) 0.56180(14) 0.0272(4) Uani 1 1 d . . .
H63A H 0.4387 0.7644 0.5735 0.041 Uiso 1 1 calc R U .
H63B H 0.4794 0.8225 0.6137 0.041 Uiso 1 1 calc R U .
H63C H 0.4669 0.7849 0.5232 0.041 Uiso 1 1 calc R U .
C64 C 0.45493(7) 0.94159(14) 0.50318(14) 0.0313(5) Uani 1 1 d . . .
H64A H 0.4647 0.9186 0.4629 0.047 Uiso 1 1 calc R U .
H64B H 0.4798 0.9555 0.5544 0.047 Uiso 1 1 calc R U .
H64C H 0.4380 0.9903 0.4798 0.047 Uiso 1 1 calc R U .
C1X C 0.46671(11) 0.82779(19) 1.09296(17) 0.0519(7) Uani 1 1 d . . .
H1X1 H 0.4893 0.7925 1.0916 0.078 Uiso 1 1 calc R U .
H1X2 H 0.4565 0.8632 1.0441 0.078 Uiso 1 1 calc R U .
H1X3 H 0.4429 0.7948 1.0925 0.078 Uiso 1 1 calc R U .
C2X C 0.48435(8) 0.87872(15) 1.17134(15) 0.0322(5) Uani 1 1 d . . .
H2X1 H 0.5084 0.9119 1.1714 0.039 Uiso 1 1 calc R U .
H2X2 H 0.4617 0.9159 1.1711 0.039 Uiso 1 1 calc R U .
C3X C 0.5000 0.82827(19) 1.2500 0.0275(6) Uani 1 2 d S T P
H3X1 H 0.4764 0.7930 1.2485 0.033 Uiso 0.5 1 calc R U P
H3X2 H 0.5236 0.7930 1.2515 0.033 Uiso 0.5 1 calc R U P

loop_
_atom_site_aniso_label
_atom_site_aniso_U_11
_atom_site_aniso_U_22
_atom_site_aniso_U_33
_atom_site_aniso_U_23
_atom_site_aniso_U_13
_atom_site_aniso_U_12
Mo01 0.01826(8) 0.02034(8) 0.01396(8) 0.00040(6) 0.00728(6) -0.00015(6)
C1 0.0221(9) 0.0231(9) 0.0207(10) -0.0007(7) 0.0105(8) -0.0002(7)
C2 0.0250(9) 0.0247(10) 0.0149(9) 0.0021(7) 0.0081(7) 0.0016(7)
C3 0.0277(10) 0.0388(12) 0.0215(11) -0.0009(9) 0.0066(8) 0.0085(9)
C4 0.0448(13) 0.0267(11) 0.0225(11) 0.0038(8) 0.0151(9) 0.0006(9)
C5 0.0198(8) 0.0271(10) 0.0155(9) -0.0007(7) 0.0057(7) 0.0004(7)
C6 0.0321(10) 0.0291(11) 0.0171(10) 0.0001(8) 0.0113(8) -0.0010(8)
C7 0.0402(12) 0.0280(11) 0.0216(11) 0.0002(8) 0.0129(9) -0.0048(9)
C8 0.0452(13) 0.0306(11) 0.0268(12) -0.0080(9) 0.0176(10) -0.0084(10)
C9 0.0603(16) 0.0389(13) 0.0258(12) -0.0068(10) 0.0273(12) -0.0133(11)
C10 0.0400(12) 0.0308(11) 0.0223(11) -0.0022(9) 0.0165(9) -0.0067(9)
N1 0.0206(8) 0.0246(8) 0.0224(9) -0.0026(7) 0.0085(7) -0.0012(6)
C11 0.0222(9) 0.0243(9) 0.0240(10) -0.0038(8) 0.0120(8) -0.0010(7)
C12 0.0242(9) 0.0333(11) 0.0194(10) -0.0028(8) 0.0092(8) 0.0005(8)
F1 0.0271(6) 0.0566(9) 0.0207(7) 0.0022(6) 0.0104(5) 0.0071(6)
C13 0.0208(9) 0.0371(12) 0.0262(11) -0.0035(9) 0.0106(8) 0.0016(8)
F2 0.0214(6) 0.0591(9) 0.0332(8) -0.0030(7) 0.0124(5) 0.0055(6)
C14 0.0291(10) 0.0349(11) 0.0278(11) -0.0064(9) 0.0184(9) -0.0035(9)
F3 0.0355(7) 0.0550(9) 0.0338(8) -0.0041(7) 0.0246(6) -0.0001(6)
C15 0.0318(10) 0.0289(11) 0.0193(10) -0.0025(8) 0.0111(8) -0.0028(8)
F4 0.0407(7) 0.0449(8) 0.0212(7) 0.0020(6) 0.0155(6) 0.0007(6)
C16 0.0211(9) 0.0234(10) 0.0247(10) -0.0019(8) 0.0072(8) 0.0005(7)
F5 0.0248(6) 0.0412(8) 0.0263(7) 0.0021(6) 0.0080(5) 0.0056(5)
N2 0.0189(7) 0.0170(7) 0.0158(8) -0.0005(6) 0.0080(6) -0.0002(6)
C21 0.0197(8) 0.0197(9) 0.0150(8) -0.0018(7) 0.0093(7) -0.0009(7)
C22 0.0198(8) 0.0206(9) 0.0237(10) -0.0022(7) 0.0116(7) -0.0012(7)
C23 0.0188(8) 0.0223(9) 0.0229(10) -0.0009(7) 0.0077(7) 0.0019(7)
C24 0.0226(9) 0.0193(9) 0.0180(9) 0.0003(7) 0.0081(7) 0.0005(7)
C25 0.0219(8) 0.0173(8) 0.0156(9) -0.0018(7) 0.0101(7) -0.0014(7)
O1 0.0201(6) 0.0201(6) 0.0184(7) -0.0001(5) 0.0102(5) -0.0009(5)
C31 0.0198(8) 0.0204(9) 0.0147(9) -0.0022(7) 0.0084(7) -0.0024(7)
C32 0.0203(8) 0.0187(8) 0.0167(9) -0.0007(7) 0.0088(7) -0.0016(7)
C33 0.0207(8) 0.0198(9) 0.0194(9) -0.0021(7) 0.0103(7) -0.0020(7)
C34 0.0224(9) 0.0220(9) 0.0156(9) -0.0017(7) 0.0097(7) -0.0031(7)
C35 0.0242(9) 0.0198(9) 0.0176(9) 0.0002(7) 0.0090(7) -0.0010(7)
C36 0.0209(8) 0.0195(9) 0.0168(9) -0.0006(7) 0.0074(7) 0.0009(7)
C37 0.0295(10) 0.0214(9) 0.0212(10) 0.0002(7) 0.0158(8) -0.0020(7)
C38 0.0385(11) 0.0326(11) 0.0226(11) -0.0031(9) 0.0175(9) -0.0040(9)
C39 0.0314(11) 0.0417(13) 0.0282(12) 0.0018(10) 0.0189(9) -0.0043(9)
C40 0.0526(14) 0.0250(11) 0.0391(14) 0.0046(9) 0.0330(12) -0.0014(10)
C41 0.0229(9) 0.0204(9) 0.0211(10) -0.0004(7) 0.0104(8) 0.0024(7)
C42 0.0300(10) 0.0271(10) 0.0226(10) -0.0042(8) 0.0125(8) 0.0034(8)
C43 0.0228(9) 0.0298(11) 0.0290(11) -0.0020(9) 0.0092(8) 0.0041(8)
C44 0.0406(12) 0.0212(10) 0.0389(13) 0.0044(9) 0.0239(10) 0.0074(9)
O2 0.0222(6) 0.0209(7) 0.0152(6) 0.0006(5) 0.0082(5) -0.0021(5)
C51 0.0216(8) 0.0200(9) 0.0164(9) -0.0001(7) 0.0098(7) 0.0000(7)
C52 0.0198(8) 0.0176(8) 0.0185(9) -0.0001(7) 0.0092(7) -0.0005(6)
C53 0.0209(8) 0.0204(9) 0.0160(9) 0.0008(7) 0.0078(7) 0.0012(7)
C54 0.0230(9) 0.0199(9) 0.0182(9) 0.0014(7) 0.0104(7) 0.0013(7)
C55 0.0234(9) 0.0215(9) 0.0219(10) -0.0006(7) 0.0121(8) -0.0030(7)
C56 0.0209(8) 0.0205(9) 0.0180(9) -0.0031(7) 0.0094(7) -0.0024(7)
C57 0.0252(9) 0.0286(10) 0.0165(9) 0.0036(8) 0.0114(7) 0.0015(8)
C58 0.0256(10) 0.0419(13) 0.0211(10) -0.0018(9) 0.0120(8) 0.0012(9)
C59 0.0256(10) 0.0432(13) 0.0188(10) 0.0067(9) 0.0098(8) 0.0016(9)
C60 0.0465(13) 0.0298(12) 0.0306(12) 0.0075(9) 0.0218(10) -0.0015(10)
C61 0.0249(9) 0.0268(10) 0.0186(10) -0.0014(8) 0.0090(8) -0.0065(8)
C62 0.0313(10) 0.0276(10) 0.0209(10) -0.0052(8) 0.0111(8) -0.0062(8)
C63 0.0222(9) 0.0333(11) 0.0234(11) 0.0000(8) 0.0067(8) -0.0025(8)
C64 0.0309(11) 0.0359(12) 0.0256(11) -0.0030(9) 0.0103(9) -0.0150(9)
C1X 0.074(2) 0.0452(16) 0.0279(14) -0.0013(12) 0.0128(13) -0.0035(14)
C2X 0.0376(12) 0.0314(11) 0.0273(12) 0.0005(9) 0.0130(10) -0.0010(9)
C3X 0.0290(14) 0.0278(15) 0.0269(16) 0.000 0.0128(12) 0.000

loop_
_atom_type_symbol
_atom_type_description
_atom_type_scat_dispersion_real
_atom_type_scat_dispersion_imag
_atom_type_scat_source
C C 0.0033 0.0016 'International Tables Vol C Tables 4.2.6.8 and 6.1.1.4'
H H 0.0000 0.0000 'International Tables Vol C Tables 4.2.6.8 and 6.1.1.4'
N N 0.0061 0.0033 'International Tables Vol C Tables 4.2.6.8 and 6.1.1.4'
O O 0.0106 0.0060 'International Tables Vol C Tables 4.2.6.8 and 6.1.1.4'
F F 0.0171 0.0103 'International Tables Vol C Tables 4.2.6.8 and 6.1.1.4'
Mo Mo -1.6832 0.6857 'International Tables Vol C Tables 4.2.6.8 and 6.1.1.4'

loop_
_geom_angle_atom_site_label_1
_geom_angle_atom_site_label_2
_geom_angle_atom_site_label_3
_geom_angle
_geom_angle_site_symmetry_1
N1 Mo01 C1 107.62(8) .
N1 Mo01 O1 96.97(7) .
C1 Mo01 O1 100.80(7) .
N1 Mo01 O2 99.00(7) .
C1 Mo01 O2 94.49(7) .
O1 Mo01 O2 153.38(5) .
N1 Mo01 N2 140.86(7) .
C1 Mo01 N2 111.52(7) .
O1 Mo01 N2 75.96(6) .
O2 Mo01 N2 78.20(6) .
N1 Mo01 H1 133.4(5) .
C1 Mo01 H1 25.8(5) .
O1 Mo01 H1 93.9(6) .
O2 Mo01 H1 90.5(6) .
N2 Mo01 H1 85.8(5) .
C2 C1 Mo01 150.68(15) .
C2 C1 H1 113.2(16) .
Mo01 C1 H1 96.1(16) .
C1 C2 C4 107.82(17) .
C1 C2 C5 107.22(16) .
C4 C2 C5 112.47(18) .
C1 C2 C3 110.23(17) .
C4 C2 C3 109.64(18) .
C5 C2 C3 109.41(17) .
C2 C3 H3A 109.5 .
C2 C3 H3B 109.5 .
H3A C3 H3B 109.5 .
C2 C3 H3C 109.5 .
H3A C3 H3C 109.5 .
H3B C3 H3C 109.5 .
C2 C4 H4A 109.5 .
C2 C4 H4B 109.5 .
H4A C4 H4B 109.5 .
C2 C4 H4C 109.5 .
H4A C4 H4C 109.5 .
H4B C4 H4C 109.5 .
C10 C5 C6 117.7(2) .
C10 C5 C2 122.66(19) .
C6 C5 C2 119.60(18) .
C7 C6 C5 121.4(2) .
C7 C6 H6 119.3 .
C5 C6 H6 119.3 .
C8 C7 C6 120.3(2) .
C8 C7 H7 119.8 .
C6 C7 H7 119.8 .
C7 C8 C9 119.1(2) .
C7 C8 H8 120.4 .
C9 C8 H8 120.4 .
C8 C9 C10 120.5(2) .
C8 C9 H9 119.7 .
C10 C9 H9 119.7 .
C5 C10 C9 120.9(2) .
C5 C10 H10 119.5 .
C9 C10 H10 119.5 .
C11 N1 Mo01 159.10(16) .
N1 C11 C12 122.1(2) .
N1 C11 C16 121.32(18) .
C12 C11 C16 116.55(18) .
F1 C12 C13 118.84(18) .
F1 C12 C11 119.26(18) .
C13 C12 C11 121.9(2) .
F2 C13 C14 119.93(19) .
F2 C13 C12 119.9(2) .
C14 C13 C12 120.19(19) .
F3 C14 C13 119.98(19) .
F3 C14 C15 120.3(2) .
C13 C14 C15 119.7(2) .
F4 C15 C14 120.1(2) .
F4 C15 C16 120.17(19) .
C14 C15 C16 119.7(2) .
F5 C16 C15 118.9(2) .
F5 C16 C11 119.24(18) .
C15 C16 C11 121.91(19) .
C25 N2 C21 121.28(16) .
C25 N2 Mo01 119.34(12) .
C21 N2 Mo01 119.36(12) .
N2 C21 C22 119.87(17) .
N2 C21 C32 119.18(16) .
C22 C21 C32 120.69(17) .
C23 C22 C21 119.69(18) .
C23 C22 H22 120.2 .
C21 C22 H22 120.2 .
C22 C23 C24 119.57(18) .
C22 C23 H23 120.2 .
C24 C23 H23 120.2 .
C23 C24 C25 119.76(18) .
C23 C24 H24 120.1 .
C25 C24 H24 120.1 .
N2 C25 C24 119.70(17) .
N2 C25 C52 118.91(16) .
C24 C25 C52 121.39(17) .
C31 O1 Mo01 114.36(11) .
O1 C31 C36 120.53(16) .
O1 C31 C32 119.50(17) .
C36 C31 C32 119.97(17) .
C33 C32 C31 119.60(17) .
C33 C32 C21 121.80(17) .
C31 C32 C21 118.38(17) .
C34 C33 C32 121.20(18) .
C34 C33 H33 119.4 .
C32 C33 H33 119.4 .
C33 C34 C35 117.06(18) .
C33 C34 C37 121.32(17) .
C35 C34 C37 121.60(18) .
C36 C35 C34 124.18(18) .
C36 C35 H35 117.9 .
C34 C35 H35 117.9 .
C35 C36 C31 117.05(17) .
C35 C36 C41 122.17(17) .
C31 C36 C41 120.78(17) .
C39 C37 C40 108.35(18) .
C39 C37 C34 110.21(17) .
C40 C37 C34 112.60(17) .
C39 C37 C38 109.72(18) .
C40 C37 C38 107.46(19) .
C34 C37 C38 108.45(17) .
C37 C38 H38A 109.5 .
C37 C38 H38B 109.5 .
H38A C38 H38B 109.5 .
C37 C38 H38C 109.5 .
H38A C38 H38C 109.5 .
H38B C38 H38C 109.5 .
C37 C39 H39A 109.5 .
C37 C39 H39B 109.5 .
H39A C39 H39B 109.5 .
C37 C39 H39C 109.5 .
H39A C39 H39C 109.5 .
H39B C39 H39C 109.5 .
C37 C40 H40A 109.5 .
C37 C40 H40B 109.5 .
H40A C40 H40B 109.5 .
C37 C40 H40C 109.5 .
H40A C40 H40C 109.5 .
H40B C40 H40C 109.5 .
C36 C41 C44 111.25(17) .
C36 C41 C42 109.38(16) .
C44 C41 C42 107.80(18) .
C36 C41 C43 111.23(17) .
C44 C41 C43 107.37(17) .
C42 C41 C43 109.73(17) .
C41 C42 H42A 109.5 .
C41 C42 H42B 109.5 .
H42A C42 H42B 109.5 .
C41 C42 H42C 109.5 .
H42A C42 H42C 109.5 .
H42B C42 H42C 109.5 .
C41 C43 H43A 109.5 .
C41 C43 H43B 109.5 .
H43A C43 H43B 109.5 .
C41 C43 H43C 109.5 .
H43A C43 H43C 109.5 .
H43B C43 H43C 109.5 .
C41 C44 H44A 109.5 .
C41 C44 H44B 109.5 .
H44A C44 H44B 109.5 .
C41 C44 H44C 109.5 .
H44A C44 H44C 109.5 .
H44B C44 H44C 109.5 .
C51 O2 Mo01 111.11(11) .
O2 C51 C52 119.70(17) .
O2 C51 C56 120.62(17) .
C52 C51 C56 119.68(18) .
C53 C52 C51 119.96(17) .
C53 C52 C25 119.89(17) .
C51 C52 C25 120.10(17) .
C54 C53 C52 121.33(18) .
C54 C53 H53 119.3 .
C52 C53 H53 119.3 .
C53 C54 C55 116.96(18) .
C53 C54 C57 124.35(18) .
C55 C54 C57 118.68(17) .
C56 C55 C54 124.56(18) .
C56 C55 H55 117.7 .
C54 C55 H55 117.7 .
C55 C56 C51 117.04(17) .
C55 C56 C61 121.37(17) .
C51 C56 C61 121.57(18) .
C54 C57 C59 112.28(17) .
C54 C57 C58 108.54(17) .
C59 C57 C58 108.68(18) .
C54 C57 C60 110.75(18) .
C59 C57 C60 107.89(18) .
C58 C57 C60 108.62(18) .
C57 C58 H58A 109.5 .
C57 C58 H58B 109.5 .
H58A C58 H58B 109.5 .
C57 C58 H58C 109.5 .
H58A C58 H58C 109.5 .
H58B C58 H58C 109.5 .
C57 C59 H59A 109.5 .
C57 C59 H59B 109.5 .
H59A C59 H59B 109.5 .
C57 C59 H59C 109.5 .
H59A C59 H59C 109.5 .
H59B C59 H59C 109.5 .
C57 C60 H60A 109.5 .
C57 C60 H60B 109.5 .
H60A C60 H60B 109.5 .
C57 C60 H60C 109.5 .
H60A C60 H60C 109.5 .
H60B C60 H60C 109.5 .
C63 C61 C64 107.19(18) .
C63 C61 C56 110.90(17) .
C64 C61 C56 112.02(17) .
C63 C61 C62 110.68(18) .
C64 C61 C62 107.06(18) .
C56 C61 C62 108.93(17) .
C61 C62 H62A 109.5 .
C61 C62 H62B 109.5 .
H62A C62 H62B 109.5 .
C61 C62 H62C 109.5 .
H62A C62 H62C 109.5 .
H62B C62 H62C 109.5 .
C61 C63 H63A 109.5 .
C61 C63 H63B 109.5 .
H63A C63 H63B 109.5 .
C61 C63 H63C 109.5 .
H63A C63 H63C 109.5 .
H63B C63 H63C 109.5 .
C61 C64 H64A 109.5 .
C61 C64 H64B 109.5 .
H64A C64 H64B 109.5 .
C61 C64 H64C 109.5 .
H64A C64 H64C 109.5 .
H64B C64 H64C 109.5 .
C2X C1X H1X1 109.5 .
C2X C1X H1X2 109.5 .
H1X1 C1X H1X2 109.5 .
C2X C1X H1X3 109.5 .
H1X1 C1X H1X3 109.5 .
H1X2 C1X H1X3 109.5 .
C3X C2X C1X 112.7(2) .
C3X C2X H2X1 109.0 .
C1X C2X H2X1 109.0 .
C3X C2X H2X2 109.0 .
C1X C2X H2X2 109.0 .
H2X1 C2X H2X2 107.8 .
C2X C3X C2X 113.2(3) 2_657
C2X C3X H3X1 108.9 2_657
C2X C3X H3X1 108.9 .
C2X C3X H3X2 108.9 2_657
C2X C3X H3X2 108.9 .
H3X1 C3X H3X2 107.8 .

loop_
_geom_bond_atom_site_label_1
_geom_bond_atom_site_label_2
_geom_bond_distance
_geom_bond_site_symmetry_2
Mo01 N1 1.7414(18) .
Mo01 C1 1.859(2) .
Mo01 O1 2.0098(14) .
Mo01 O2 2.0223(16) .
Mo01 N2 2.1948(16) .
Mo01 H1 2.18(2) .
C1 C2 1.502(3) .
C1 H1 0.951(16) .
C2 C4 1.530(3) .
C2 C5 1.533(3) .
C2 C3 1.534(3) .
C3 H3A 0.9800 .
C3 H3B 0.9800 .
C3 H3C 0.9800 .
C4 H4A 0.9800 .
C4 H4B 0.9800 .
C4 H4C 0.9800 .
C5 C10 1.382(3) .
C5 C6 1.389(3) .
C6 C7 1.386(3) .
C6 H6 0.9500 .
C7 C8 1.371(3) .
C7 H7 0.9500 .
C8 C9 1.381(3) .
C8 H8 0.9500 .
C9 C10 1.389(3) .
C9 H9 0.9500 .
C10 H10 0.9500 .
N1 C11 1.371(3) .
C11 C12 1.392(3) .
C11 C16 1.395(3) .
C12 F1 1.334(2) .
C12 C13 1.375(3) .
C13 F2 1.333(2) .
C13 C14 1.374(3) .
C14 F3 1.333(2) .
C14 C15 1.377(3) .
C15 F4 1.334(3) .
C15 C16 1.382(3) .
C16 F5 1.333(2) .
N2 C25 1.358(2) .
N2 C21 1.360(2) .
C21 C22 1.386(3) .
C21 C32 1.475(3) .
C22 C23 1.381(3) .
C22 H22 0.9500 .
C23 C24 1.387(3) .
C23 H23 0.9500 .
C24 C25 1.387(3) .
C24 H24 0.9500 .
C25 C52 1.479(3) .
O1 C31 1.342(2) .
C31 C36 1.406(3) .
C31 C32 1.411(3) .
C32 C33 1.402(3) .
C33 C34 1.386(3) .
C33 H33 0.9500 .
C34 C35 1.399(3) .
C34 C37 1.529(3) .
C35 C36 1.389(3) .
C35 H35 0.9500 .
C36 C41 1.530(3) .
C37 C39 1.525(3) .
C37 C40 1.525(3) .
C37 C38 1.531(3) .
C38 H38A 0.9800 .
C38 H38B 0.9800 .
C38 H38C 0.9800 .
C39 H39A 0.9800 .
C39 H39B 0.9800 .
C39 H39C 0.9800 .
C40 H40A 0.9800 .
C40 H40B 0.9800 .
C40 H40C 0.9800 .
C41 C44 1.531(3) .
C41 C42 1.533(3) .
C41 C43 1.539(3) .
C42 H42A 0.9800 .
C42 H42B 0.9800 .
C42 H42C 0.9800 .
C43 H43A 0.9800 .
C43 H43B 0.9800 .
C43 H43C 0.9800 .
C44 H44A 0.9800 .
C44 H44B 0.9800 .
C44 H44C 0.9800 .
O2 C51 1.347(2) .
C51 C52 1.403(3) .
C51 C56 1.423(3) .
C52 C53 1.403(3) .
C53 C54 1.381(3) .
C53 H53 0.9500 .
C54 C55 1.402(3) .
C54 C57 1.524(3) .
C55 C56 1.377(3) .
C55 H55 0.9500 .
C56 C61 1.534(3) .
C57 C59 1.526(3) .
C57 C58 1.534(3) .
C57 C60 1.535(3) .
C58 H58A 0.9800 .
C58 H58B 0.9800 .
C58 H58C 0.9800 .
C59 H59A 0.9800 .
C59 H59B 0.9800 .
C59 H59C 0.9800 .
C60 H60A 0.9800 .
C60 H60B 0.9800 .
C60 H60C 0.9800 .
C61 C63 1.530(3) .
C61 C64 1.532(3) .
C61 C62 1.535(3) .
C62 H62A 0.9800 .
C62 H62B 0.9800 .
C62 H62C 0.9800 .
C63 H63A 0.9800 .
C63 H63B 0.9800 .
C63 H63C 0.9800 .
C64 H64A 0.9800 .
C64 H64B 0.9800 .
C64 H64C 0.9800 .
C1X C2X 1.517(4) .
C1X H1X1 0.9800 .
C1X H1X2 0.9800 .
C1X H1X3 0.9800 .
C2X C3X 1.516(3) .
C2X H2X1 0.9900 .
C2X H2X2 0.9900 .
C3X C2X 1.516(3) 2_657
C3X H3X1 0.9900 .
C3X H3X2 0.9900 .
